data_7008728
loop_
_publ_author_name
'Yoon, Il'
'Seo, Joobeom'
'Lee, Ji-Eun'
'Song, Mi Ryoung'
'Lee, So Young'
'Choi, Kyu Seong'
'Jung, Ok-Sang'
'Park, Ki-Min'
'Lee, Shim Sung'

_publ_section_title
;
 Donor effect on supramolecular structures of silver(I) perchlorate
 complexes of macrocycles with O2S2X (X=S, O and NH) donor sets.
;
_journal_issue 14
_journal_name_full 'Dalton transactions (Cambridge, England : 2003)'
_journal_page_first 2352
_journal_page_last 2354
_journal_paper_doi 10.1039/b506438d
_journal_year 2005
_chemical_formula_sum 'C40 H48 Ag Cl O8 S6'
_chemical_formula_weight 992.46
_chemical_name_systematic
;
?
;
_space_group_IT_number 2
_symmetry_cell_setting triclinic
_symmetry_space_group_name_Hall '-P 1'
_symmetry_space_group_name_H-M 'P -1'
_atom_sites_solution_hydrogens geom
_atom_sites_solution_primary direct
_atom_sites_solution_secondary difmap
_audit_creation_method SHELXTL
_cell_angle_alpha 116.7000(10)
_cell_angle_beta 95.460(2)
_cell_angle_gamma 106.721(2)
_cell_formula_units_Z 1
_cell_length_a 8.9985(7)
_cell_length_b 11.6633(9)
_cell_length_c 12.3578(9)
_cell_measurement_reflns_used 4933
_cell_measurement_temperature 298(2)
_cell_measurement_theta_max 28.31
_cell_measurement_theta_min 2.02
_cell_volume 1070.84(14)
_computing_cell_refinement 'Bruker SMART'
_computing_data_collection 'Bruker SMART'
_computing_data_reduction 'Bruker SHELXTL'
_computing_molecular_graphics 'Bruker SHELXTL'
_computing_publication_material 'Bruker SHELXTL'
_computing_structure_refinement 'Bruker SHELXTL'
_computing_structure_solution 'Bruker SHELXTL'
_diffrn_ambient_temperature 298(2)
_diffrn_measured_fraction_theta_full 0.926
_diffrn_measured_fraction_theta_max 0.926
_diffrn_measurement_device_type 'CCD area detector'
_diffrn_measurement_method 'phi and omega scans'
_diffrn_radiation_monochromator graphite
_diffrn_radiation_source 'sealed tube'
_diffrn_radiation_type MoK\a
_diffrn_radiation_wavelength 0.71073
_diffrn_reflns_av_R_equivalents 0.0296
_diffrn_reflns_av_sigmaI/netI 0.0309
_diffrn_reflns_limit_h_max 10
_diffrn_reflns_limit_h_min -11
_diffrn_reflns_limit_k_max 15
_diffrn_reflns_limit_k_min -12
_diffrn_reflns_limit_l_max 16
_diffrn_reflns_limit_l_min -16
_diffrn_reflns_number 7054
_diffrn_reflns_theta_full 28.31
_diffrn_reflns_theta_max 28.31
_diffrn_reflns_theta_min 2.02
_exptl_absorpt_coefficient_mu 0.876
_exptl_absorpt_correction_type none
_exptl_crystal_colour colorless
_exptl_crystal_density_diffrn 1.539
_exptl_crystal_density_method 'not measured'
_exptl_crystal_description plate
_exptl_crystal_F_000 512
_exptl_crystal_size_max 0.3
_exptl_crystal_size_mid 0.3
_exptl_crystal_size_min 0.25
_refine_diff_density_max 0.643
_refine_diff_density_min -0.502
_refine_diff_density_rms 0.060
_refine_ls_extinction_method none
_refine_ls_goodness_of_fit_ref 1.045
_refine_ls_hydrogen_treatment constr
_refine_ls_matrix_type full
_refine_ls_number_parameters 268
_refine_ls_number_reflns 4933
_refine_ls_number_restraints 0
_refine_ls_restrained_S_all 1.045
_refine_ls_R_factor_all 0.0580
_refine_ls_R_factor_gt 0.0426
_refine_ls_shift/su_max 0.000
_refine_ls_shift/su_mean 0.000
_refine_ls_structure_factor_coef Fsqd
_refine_ls_weighting_details 'calc w=1/[\s^2^(Fo^2^)+(0.0452P)^2^+0.6307P] where P=(Fo^2^+2Fc^2^)/3'
_refine_ls_weighting_scheme calc
_refine_ls_wR_factor_gt 0.1005
_refine_ls_wR_factor_ref 0.1093
_reflns_number_gt 3840
_reflns_number_total 4933
_reflns_threshold_expression >2sigma(I)
_cod_data_source_file b506438d.txt
_cod_data_source_block 1
_cod_depositor_comments
;
The following automatic conversions were performed:
'_symmetry_cell_setting' value 'Triclinic' changed to 'triclinic'
according to '/home/saulius/struct/CIF-dictionaries/cif_core.dic'
dictionary named 'cif_core.dic' version 2.4.1 from 2010-06-29.

Automatic conversion script
Id: cif_fix_enum 1527 2010-12-29 10:47:43Z saulius 
;
_cod_original_cell_volume 1070.83(14)
_cod_original_sg_symbol_H-M P-1
_cod_database_code 7008728

loop_
_symmetry_equiv_pos_as_xyz
'x, y, z'
'-x, -y, -z'

loop_
_atom_site_label
_atom_site_type_symbol
_atom_site_fract_x
_atom_site_fract_y
_atom_site_fract_z
_atom_site_U_iso_or_equiv
_atom_site_adp_type
_atom_site_occupancy
_atom_site_symmetry_multiplicity
_atom_site_calc_flag
_atom_site_refinement_flags
_atom_site_disorder_assembly
_atom_site_disorder_group
Ag Ag 0.5000 0.5000 0.5000 0.07097(14) Uani 1 2 d S . .
S1 S 0.19011(8) 0.39499(7) 0.36132(6) 0.04745(16) Uani 1 1 d . . .
S2 S 0.42230(9) 0.73917(7) 0.56042(7) 0.05649(19) Uani 1 1 d . . .
S3 S 0.39199(9) 0.54930(8) 0.71530(7) 0.05309(18) Uani 1 1 d . . .
O1 O 0.0714(2) 0.0584(2) 0.25980(18) 0.0553(5) Uani 1 1 d . . .
O2 O 0.1939(3) 0.1272(2) 0.50653(19) 0.0571(5) Uani 1 1 d . . .
C1 C 0.0268(4) -0.0376(3) 0.3030(3) 0.0635(8) Uani 1 1 d . . .
H1A H -0.0021 -0.1300 0.2346 0.076 Uiso 1 1 calc R . .
H1B H -0.0643 -0.0316 0.3367 0.076 Uiso 1 1 calc R . .
C2 C -0.0431(3) 0.0501(3) 0.1732(2) 0.0479(6) Uani 1 1 d . . .
C3 C -0.1971(3) -0.0513(3) 0.1183(3) 0.0562(7) Uani 1 1 d . . .
H3 H -0.2291 -0.1219 0.1407 0.067 Uiso 1 1 calc R . .
C4 C -0.3038(4) -0.0495(3) 0.0316(3) 0.0647(8) Uani 1 1 d . . .
H4 H -0.4102 -0.1192 -0.0063 0.078 Uiso 1 1 calc R . .
C5 C -0.2588(4) 0.0510(4) -0.0009(3) 0.0670(9) Uani 1 1 d . . .
H5 H -0.3341 0.0517 -0.0609 0.080 Uiso 1 1 calc R . .
C6 C -0.1046(4) 0.1517(3) 0.0525(3) 0.0582(7) Uani 1 1 d . . .
H6 H -0.0731 0.2207 0.0280 0.070 Uiso 1 1 calc R . .
C7 C 0.0043(3) 0.1530(3) 0.1412(2) 0.0480(6) Uani 1 1 d . . .
C8 C 0.1714(3) 0.2605(3) 0.2024(3) 0.0529(6) Uani 1 1 d . . .
H8A H 0.1994 0.3024 0.1521 0.063 Uiso 1 1 calc R . .
H8B H 0.2457 0.2167 0.2064 0.063 Uiso 1 1 calc R . .
C9 C 0.2059(5) 0.5346(3) 0.3279(3) 0.0722(9) Uani 1 1 d . . .
H9A H 0.2916 0.5451 0.2882 0.087 Uiso 1 1 calc R . .
H9B H 0.1079 0.5093 0.2696 0.087 Uiso 1 1 calc R . .
C10 C 0.2361(5) 0.6682(3) 0.4402(4) 0.0773(11) Uani 1 1 d . . .
H10A H 0.1479 0.6576 0.4775 0.093 Uiso 1 1 calc R . .
H10B H 0.2369 0.7343 0.4140 0.093 Uiso 1 1 calc R . .
C11 C 0.3430(4) 0.7615(3) 0.6946(3) 0.0667(8) Uani 1 1 d . . .
H11A H 0.4305 0.8208 0.7690 0.080 Uiso 1 1 calc R . .
H11B H 0.2702 0.8085 0.6984 0.080 Uiso 1 1 calc R . .
C12 C 0.2561(4) 0.6310(3) 0.6971(3) 0.0595(7) Uani 1 1 d . . .
H12A H 0.1730 0.5677 0.6204 0.071 Uiso 1 1 calc R . .
H12B H 0.2063 0.6533 0.7653 0.071 Uiso 1 1 calc R . .
C13 C 0.2476(4) 0.3915(3) 0.6952(3) 0.0569(7) Uani 1 1 d . . .
H13A H 0.1874 0.4132 0.7568 0.068 Uiso 1 1 calc R . .
H13B H 0.1737 0.3403 0.6134 0.068 Uiso 1 1 calc R . .
C14 C 0.3373(3) 0.3062(3) 0.7100(3) 0.0519(6) Uani 1 1 d . . .
C15 C 0.4482(4) 0.3570(4) 0.8214(3) 0.0675(8) Uani 1 1 d . . .
H15 H 0.4656 0.4467 0.8901 0.081 Uiso 1 1 calc R . .
C16 C 0.5354(4) 0.2822(4) 0.8372(4) 0.0745(10) Uani 1 1 d . . .
H16 H 0.6124 0.3197 0.9152 0.089 Uiso 1 1 calc R . .
C17 C 0.5091(4) 0.1541(4) 0.7392(4) 0.0728(10) Uani 1 1 d . . .
H17 H 0.5684 0.1014 0.7490 0.087 Uiso 1 1 calc R . .
C18 C 0.3986(4) 0.0994(4) 0.6266(3) 0.0631(8) Uani 1 1 d . . .
H18 H 0.3822 0.0096 0.5585 0.076 Uiso 1 1 calc R . .
C19 C 0.3112(3) 0.1749(3) 0.6121(3) 0.0508(6) Uani 1 1 d . . .
C20 C 0.1662(4) -0.0042(3) 0.4021(3) 0.0628(8) Uani 1 1 d . . .
H20A H 0.1432 -0.0732 0.4268 0.075 Uiso 1 1 calc R . .
H20B H 0.2599 -0.0021 0.3707 0.075 Uiso 1 1 calc R . .
Cl Cl 0.0166(3) 0.4550(2) -0.0309(2) 0.0817(5) Uani 0.50 1 d P . .
O3 O -0.0802(7) 0.4488(5) 0.0554(4) 0.1564(17) Uani 1 1 d . . .
O4 O -0.0848(8) 0.3429(7) -0.1451(6) 0.109(2) Uani 0.50 1 d P . .
O5 O 0.1423(7) 0.4195(7) 0.0043(7) 0.111(2) Uani 0.50 1 d P . .

loop_
_atom_site_aniso_label
_atom_site_aniso_U_11
_atom_site_aniso_U_22
_atom_site_aniso_U_33
_atom_site_aniso_U_23
_atom_site_aniso_U_13
_atom_site_aniso_U_12
Ag 0.0591(2) 0.0979(3) 0.0616(2) 0.0335(2) 0.01706(16) 0.0470(2)
S1 0.0494(4) 0.0386(3) 0.0444(3) 0.0146(3) 0.0092(3) 0.0144(3)
S2 0.0583(4) 0.0391(3) 0.0599(4) 0.0208(3) 0.0078(3) 0.0111(3)
S3 0.0503(4) 0.0516(4) 0.0542(4) 0.0246(3) 0.0141(3) 0.0176(3)
O1 0.0481(10) 0.0574(12) 0.0508(11) 0.0276(10) 0.0075(9) 0.0075(9)
O2 0.0630(12) 0.0526(11) 0.0528(11) 0.0242(9) 0.0082(9) 0.0233(10)
C1 0.071(2) 0.0496(16) 0.0591(18) 0.0256(14) 0.0136(15) 0.0112(14)
C2 0.0445(14) 0.0482(14) 0.0383(13) 0.0133(11) 0.0119(11) 0.0140(11)
C3 0.0474(15) 0.0531(16) 0.0478(15) 0.0149(13) 0.0129(12) 0.0087(12)
C4 0.0459(15) 0.0633(19) 0.0518(17) 0.0077(15) 0.0082(13) 0.0132(14)
C5 0.0603(18) 0.077(2) 0.0470(16) 0.0137(16) 0.0061(14) 0.0344(17)
C6 0.0692(19) 0.0569(17) 0.0444(15) 0.0181(13) 0.0163(14) 0.0296(15)
C7 0.0494(14) 0.0449(14) 0.0385(13) 0.0112(11) 0.0154(11) 0.0176(11)
C8 0.0549(16) 0.0469(15) 0.0481(15) 0.0190(12) 0.0198(13) 0.0132(12)
C9 0.079(2) 0.0579(19) 0.072(2) 0.0312(17) -0.0060(17) 0.0248(17)
C10 0.089(3) 0.0470(17) 0.080(2) 0.0263(17) -0.0108(19) 0.0240(17)
C11 0.080(2) 0.0456(16) 0.067(2) 0.0168(15) 0.0221(17) 0.0311(15)
C12 0.0617(18) 0.0571(17) 0.0621(18) 0.0245(15) 0.0275(15) 0.0306(14)
C13 0.0517(16) 0.0544(16) 0.0623(18) 0.0275(14) 0.0176(14) 0.0186(13)
C14 0.0490(15) 0.0550(16) 0.0528(16) 0.0305(14) 0.0158(12) 0.0141(12)
C15 0.066(2) 0.072(2) 0.0572(18) 0.0338(17) 0.0096(15) 0.0158(16)
C16 0.066(2) 0.095(3) 0.067(2) 0.053(2) 0.0062(17) 0.0190(19)
C17 0.065(2) 0.100(3) 0.083(2) 0.065(2) 0.0227(18) 0.038(2)
C18 0.068(2) 0.071(2) 0.069(2) 0.0442(17) 0.0251(16) 0.0346(16)
C19 0.0495(15) 0.0588(16) 0.0522(15) 0.0344(14) 0.0159(12) 0.0189(13)
C20 0.076(2) 0.0501(16) 0.0612(18) 0.0262(15) 0.0156(16) 0.0255(15)
Cl 0.0776(12) 0.0962(16) 0.0856(15) 0.0610(14) 0.0151(10) 0.0271(11)
O3 0.201(5) 0.180(4) 0.133(3) 0.091(3) 0.045(3) 0.109(4)
O4 0.079(4) 0.114(5) 0.109(5) 0.044(4) 0.002(4) 0.030(4)
O5 0.078(4) 0.137(6) 0.145(6) 0.100(5) 0.009(4) 0.033(4)

loop_
_atom_type_symbol
_atom_type_description
_atom_type_scat_dispersion_real
_atom_type_scat_dispersion_imag
_atom_type_scat_source
C C 0.0033 0.0016 'International Tables Vol C Tables 4.2.6.8 and 6.1.1.4'
H H 0.0000 0.0000 'International Tables Vol C Tables 4.2.6.8 and 6.1.1.4'
O O 0.0106 0.0060 'International Tables Vol C Tables 4.2.6.8 and 6.1.1.4'
S S 0.1246 0.1234 'International Tables Vol C Tables 4.2.6.8 and 6.1.1.4'
Cl Cl 0.1484 0.1585 'International Tables Vol C Tables 4.2.6.8 and 6.1.1.4'
Ag Ag -0.8971 1.1015 'International Tables Vol C Tables 4.2.6.8 and 6.1.1.4'

loop_
_geom_angle_atom_site_label_1
_geom_angle_atom_site_label_2
_geom_angle_atom_site_label_3
_geom_angle
_geom_angle_site_symmetry_1
_geom_angle_site_symmetry_3
_geom_angle_publ_flag
S1 Ag S1 180.0 2_666 . ?
S1 Ag S3 90.15(2) 2_666 . ?
S1 Ag S3 89.85(2) . . ?
S1 Ag S3 89.85(2) 2_666 2_666 ?
S1 Ag S3 90.15(2) . 2_666 ?
S3 Ag S3 180.0 . 2_666 ?
S1 Ag S2 76.00(2) 2_666 2_666 ?
S1 Ag S2 104.00(2) . 2_666 ?
S3 Ag S2 103.65(2) . 2_666 ?
S3 Ag S2 76.35(2) 2_666 2_666 ?
S1 Ag S2 104.00(2) 2_666 . ?
S1 Ag S2 76.00(2) . . ?
S3 Ag S2 76.35(2) . . ?
S3 Ag S2 103.65(2) 2_666 . ?
S2 Ag S2 180.0 2_666 . ?
C9 S1 C8 97.90(15) . . ?
C9 S1 Ag 97.08(12) . . ?
C8 S1 Ag 108.65(10) . . ?
C11 S2 C10 100.03(19) . . ?
C11 S2 Ag 102.10(10) . . ?
C10 S2 Ag 102.08(10) . . ?
C12 S3 C13 99.44(14) . . ?
C12 S3 Ag 99.28(10) . . ?
C13 S3 Ag 110.99(11) . . ?
C2 O1 C1 117.6(2) . . ?
C19 O2 C20 118.0(2) . . ?
O1 C1 C20 108.4(3) . . ?
O1 C2 C3 124.5(3) . . ?
O1 C2 C7 114.9(2) . . ?
C3 C2 C7 120.6(3) . . ?
C4 C3 C2 119.6(3) . . ?
C5 C4 C3 120.5(3) . . ?
C4 C5 C6 120.3(3) . . ?
C5 C6 C7 120.2(3) . . ?
C6 C7 C2 118.8(3) . . ?
C6 C7 C8 122.2(3) . . ?
C2 C7 C8 119.0(3) . . ?
C7 C8 S1 112.05(19) . . ?
C10 C9 S1 113.6(3) . . ?
C9 C10 S2 116.0(3) . . ?
C12 C11 S2 116.3(2) . . ?
C11 C12 S3 111.5(2) . . ?
C14 C13 S3 108.6(2) . . ?
C15 C14 C19 118.3(3) . . ?
C15 C14 C13 120.6(3) . . ?
C19 C14 C13 121.0(3) . . ?
C14 C15 C16 122.0(3) . . ?
C17 C16 C15 118.6(3) . . ?
C16 C17 C18 121.1(3) . . ?
C17 C18 C19 119.8(3) . . ?
O2 C19 C14 115.7(3) . . ?
O2 C19 C18 124.2(3) . . ?
C14 C19 C18 120.1(3) . . ?
O2 C20 C1 108.1(3) . . ?
Cl Cl O3 73.7(3) 2_565 2_565 ?
Cl Cl O4 123.6(4) 2_565 . ?
O3 Cl O4 105.1(4) 2_565 . ?
Cl Cl O5 126.7(4) 2_565 . ?
O3 Cl O5 106.5(4) 2_565 . ?
O4 Cl O5 108.0(4) . . ?
Cl Cl O3 58.0(3) 2_565 . ?
O3 Cl O3 131.7(3) 2_565 . ?
O4 Cl O3 101.6(4) . . ?
O5 Cl O3 102.4(4) . . ?
Cl O3 Cl 48.3(3) 2_565 . ?

loop_
_geom_bond_atom_site_label_1
_geom_bond_atom_site_label_2
_geom_bond_distance
_geom_bond_site_symmetry_2
_geom_bond_publ_flag
Ag S1 2.7299(7) 2_666 ?
Ag S1 2.7299(7) . ?
Ag S3 2.7917(8) . ?
Ag S3 2.7917(8) 2_666 ?
Ag S2 2.8596(8) 2_666 ?
Ag S2 2.8596(8) . ?
S1 C9 1.823(3) . ?
S1 C8 1.834(3) . ?
S2 C11 1.808(4) . ?
S2 C10 1.823(3) . ?
S3 C12 1.807(3) . ?
S3 C13 1.814(3) . ?
O1 C2 1.363(3) . ?
O1 C1 1.420(4) . ?
O2 C19 1.368(3) . ?
O2 C20 1.420(4) . ?
C1 C20 1.491(5) . ?
C2 C3 1.391(4) . ?
C2 C7 1.394(4) . ?
C3 C4 1.380(4) . ?
C4 C5 1.371(5) . ?
C5 C6 1.390(5) . ?
C6 C7 1.391(4) . ?
C7 C8 1.500(4) . ?
C9 C10 1.473(5) . ?
C11 C12 1.513(4) . ?
C13 C14 1.507(4) . ?
C14 C15 1.381(4) . ?
C14 C19 1.392(4) . ?
C15 C16 1.389(5) . ?
C16 C17 1.367(5) . ?
C17 C18 1.381(5) . ?
C18 C19 1.394(4) . ?
Cl Cl 1.131(4) 2_565 ?
Cl O3 1.284(5) 2_565 ?
Cl O4 1.394(7) . ?
Cl O5 1.405(6) . ?
Cl O3 1.453(6) . ?
O3 Cl 1.284(5) 2_565 ?
